data_7154255
loop_
_publ_author_name
'Perryman, Michael S.'
'Earl, Matthew W. M.'
'Greatorex, Sam'
'Clarkson, Guy J.'
'Fox, David J.'

_publ_section_title
;
 Synthesis of 1- and 4-substituted piperazin-2-ones via Jocic-type
 reactions with N-substituted diamines.
;
_journal_issue 8
_journal_name_full 'Organic &amp; biomolecular chemistry'
_journal_page_first 2360
_journal_page_last 2365
_journal_paper_doi 10.1039/c4ob02311k
_journal_volume 13
_journal_year 2015
_chemical_formula_moiety 'C18 H20 N2 O'
_chemical_formula_sum 'C18 H20 N2 O'
_chemical_formula_weight 280.36
_chemical_name_systematic
;
 ?
;
_space_group_crystal_system orthorhombic
_space_group_IT_number 29
_space_group_name_Hall 'P 2c -2ac'
_space_group_name_H-M_alt 'P c a 21'
_symmetry_space_group_name_Hall 'P 2c -2ac'
_symmetry_space_group_name_H-M 'P c a 21'
_atom_sites_solution_hydrogens mixed
_atom_sites_solution_primary direct
_audit_creation_date 2013-09-14
_audit_creation_method
;
  Olex2 1.2
  (compiled 2013.04.25 svn.r2679, GUI svn.r4466)
;
_audit_update_record
;
2014-09-02 deposited with the CCDC.
2014-12-16 downloaded from the CCDC.
;
_cell_angle_alpha 90
_cell_angle_beta 90
_cell_angle_gamma 90
_cell_formula_units_Z 4
_cell_length_a 27.3686(6)
_cell_length_b 6.32664(13)
_cell_length_c 8.74746(17)
_cell_measurement_reflns_used 3329
_cell_measurement_temperature 100(2)
_cell_measurement_theta_max 77.4240
_cell_measurement_theta_min 4.8410
_cell_volume 1514.63(5)
_computing_cell_refinement
;
CrysAlisPro, Agilent Technologies,
Version 1.171.36.28 (release 01-02-2013 CrysAlis171 .NET)
(compiled Feb  1 2013,16:14:44)
;
_computing_data_collection
;
CrysAlisPro, Agilent Technologies,
Version 1.171.36.28 (release 01-02-2013 CrysAlis171 .NET)
(compiled Feb  1 2013,16:14:44)
;
_computing_data_reduction
;
CrysAlisPro, Agilent Technologies,
Version 1.171.36.28 (release 01-02-2013 CrysAlis171 .NET)
(compiled Feb  1 2013,16:14:44)
;
_computing_molecular_graphics
;
O. V. Dolomanov, L. J. Bourhis, R. J. Gildea, J. A. K. Howard and H. Puschmann,
OLEX2: a complete structure solution, refinement and analysis program.
J. Appl. Cryst. (2009). 42, 339-341.
;
_computing_publication_material
;
O. V. Dolomanov, L. J. Bourhis, R. J. Gildea, J. A. K. Howard and H. Puschmann,
OLEX2: a complete structure solution, refinement and analysis program.
J. Appl. Cryst. (2009). 42, 339-341.
;
_computing_structure_refinement
;
SHELXL, G.M. Sheldrick, Acta Cryst.
(2008). A64, 112-122
;
_computing_structure_solution
;
XS, G.M. Sheldrick, Acta Cryst.
(2008). A64, 112-122
;
_diffrn_ambient_temperature 100(2)
_diffrn_detector_area_resol_mean 10.2833
_diffrn_measured_fraction_theta_full 0.9988
_diffrn_measured_fraction_theta_max 0.7542
_diffrn_measurement_details
;
  1 omega  -21.00   34.00   1.0000   15.0000
omega____ theta____ kappa____ phi______ frames
    -      -40.5282   38.0000 -120.0000 55

  2 omega -112.00  -15.00   1.0000   15.0000
omega____ theta____ kappa____ phi______ frames
    -      -40.5282  -57.0000  -60.0000 97

  3 omega  -26.00    0.00   1.0000   60.0000
omega____ theta____ kappa____ phi______ frames
    -      -61.5000   30.0000    0.0000 26

  4 omega  -55.00   -2.00   1.0000   60.0000
omega____ theta____ kappa____ phi______ frames
    -      -61.5000   45.0000 -150.0000 53

  5 omega   37.00   86.00   1.0000   60.0000
omega____ theta____ kappa____ phi______ frames
    -      115.0000  -30.0000  120.0000 49

  6 omega   37.00   70.00   1.0000   60.0000
omega____ theta____ kappa____ phi______ frames
    -      115.0000  -30.0000    0.0000 33

  7 omega   60.00   91.00   1.0000   60.0000
omega____ theta____ kappa____ phi______ frames
    -      115.0000 -111.0000  150.0000 31

  8 omega   50.00   99.00   1.0000   60.0000
omega____ theta____ kappa____ phi______ frames
    -      115.0000  -45.0000   30.0000 49

  9 omega   50.00   77.00   1.0000   60.0000
omega____ theta____ kappa____ phi______ frames
    -      115.0000  -30.0000  150.0000 27

 10 omega   76.00  115.00   1.0000   60.0000
omega____ theta____ kappa____ phi______ frames
    -      115.0000 -111.0000 -120.0000 39

 11 omega   62.00   91.00   1.0000   60.0000
omega____ theta____ kappa____ phi______ frames
    -      115.0000  -30.0000   60.0000 29

 12 omega   42.00   90.00   1.0000   60.0000
omega____ theta____ kappa____ phi______ frames
    -      115.0000  -30.0000  -90.0000 48

 13 omega   45.00  115.00   1.0000   60.0000
omega____ theta____ kappa____ phi______ frames
    -      115.0000 -111.0000   60.0000 70
;
_diffrn_measurement_device_type 'Xcalibur, Ruby, Gemini'
_diffrn_measurement_method '\w scans'
_diffrn_orient_matrix_UB_11 0.0496463000
_diffrn_orient_matrix_UB_12 0.0523605000
_diffrn_orient_matrix_UB_13 0.0737583000
_diffrn_orient_matrix_UB_21 0.0263509000
_diffrn_orient_matrix_UB_22 -0.0712999000
_diffrn_orient_matrix_UB_23 -0.1468433000
_diffrn_orient_matrix_UB_31 -0.0032222000
_diffrn_orient_matrix_UB_32 0.2268999000
_diffrn_orient_matrix_UB_33 -0.0632127000
_diffrn_radiation_monochromator graphite
_diffrn_radiation_type 'Cu K\a'
_diffrn_radiation_wavelength 1.5418
_diffrn_reflns_av_R_equivalents 0.0194
_diffrn_reflns_av_unetI/netI 0.0199
_diffrn_reflns_Laue_measured_fraction_full 0.976
_diffrn_reflns_Laue_measured_fraction_max 1.000
_diffrn_reflns_limit_h_max 31
_diffrn_reflns_limit_h_min -32
_diffrn_reflns_limit_k_max 7
_diffrn_reflns_limit_k_min -5
_diffrn_reflns_limit_l_max 9
_diffrn_reflns_limit_l_min -10
_diffrn_reflns_number 4385
_diffrn_reflns_point_group_measured_fraction_full 0.787
_diffrn_reflns_point_group_measured_fraction_max 0.807
_diffrn_reflns_theta_full 67.684
_diffrn_reflns_theta_max 66.587
_diffrn_reflns_theta_min 3.230
_diffrn_source 'Enhance (Cu) X-ray Source'
_exptl_absorpt_coefficient_mu 0.602
_exptl_absorpt_correction_T_max 1.00000
_exptl_absorpt_correction_T_min 0.78987
_exptl_absorpt_correction_type multi-scan
_exptl_absorpt_process_details
;
CrysAlisPro, Agilent Technologies,
Version 1.171.36.28 (release 01-02-2013 CrysAlis171 .NET)
(compiled Feb  1 2013,16:14:44)
Empirical absorption correction using spherical harmonics,
 implemented in SCALE3 ABSPACK scaling algorithm.
;
_exptl_crystal_colour colourless
_exptl_crystal_colour_primary colourless
_exptl_crystal_density_diffrn 1.229
_exptl_crystal_description block
_exptl_crystal_F_000 600
_exptl_crystal_size_max 0.4
_exptl_crystal_size_mid 0.2
_exptl_crystal_size_min 0.08
_refine_diff_density_max 0.143
_refine_diff_density_min -0.165
_refine_diff_density_rms 0.031
_refine_ls_abs_structure_details
;
 Flack x determined using 712 quotients [(I+)-(I-)]/[(I+)+(I-)]
 (Parsons and Flack (2004), Acta Cryst. A60, s61).
;
_refine_ls_abs_structure_Flack 0.2(2)
_refine_ls_extinction_method none
_refine_ls_goodness_of_fit_ref 1.035
_refine_ls_hydrogen_treatment mixed
_refine_ls_matrix_type full
_refine_ls_number_parameters 193
_refine_ls_number_reflns 2162
_refine_ls_number_restraints 1
_refine_ls_restrained_S_all 1.034
_refine_ls_R_factor_all 0.0346
_refine_ls_R_factor_gt 0.0343
_refine_ls_shift/su_max 0.001
_refine_ls_shift/su_mean 0.000
_refine_ls_structure_factor_coef Fsqd
_refine_ls_weighting_details 'w=1/[\s^2^(Fo^2^)+(0.0573P)^2^+0.3028P] where P=(Fo^2^+2Fc^2^)/3'
_refine_ls_weighting_scheme calc
_refine_ls_wR_factor_gt 0.0913
_refine_ls_wR_factor_ref 0.0915
_reflns_Friedel_coverage 0.503
_reflns_Friedel_fraction_full 0.568
_reflns_Friedel_fraction_max 0.583
_reflns_number_gt 2143
_reflns_number_total 2162
_reflns_threshold_expression 'I > 2\s(I)'
_cod_data_source_file c4ob02311k2.cif
_cod_data_source_block mp6
_cod_depositor_comments 'Adding full bibliography for 7154254--7154256.cif.'
_cod_original_cell_volume 1514.63(6)
_cod_database_code 7154255
_chemical_oxdiff_formula 'C20 H20 N2 O2'
_reflns_odcompleteness_completeness 99.88
_reflns_odcompleteness_iscentric 1
_reflns_odcompleteness_theta 69.95
_olex2_refinement_description
;
1. Fixed Uiso
 At 1.2 times of:
  All C(H,H) groups, H2 of C2, H1 of C1, H3 of C3, H4 of C4, H5 of C5, H9 of
  C9, H15 of C15, H16 of C16, H17 of C17, H18 of C18, H19 of C19
 At 1.5 times of:
  H9A of C19
2.a Ternary CH refined with riding coordinates:
 C9(H9)
2.b Secondary CH2 refined with riding coordinates:
 C7(H7A,H7B), C8(H8A,H8B), C12(H12A,H12B), C13(H13A,H13B)
2.c Aromatic/amide H refined with riding coordinates:
 C1(H1), C2(H2), C3(H3), C4(H4), C5(H5), C15(H15), C16(H16), C17(H17),
 C18(H18), C19(H19)
;
_shelx_space_group_comment
;
The symmetry employed for this shelxl refinement is uniquely defined
by the following loop, which should always be used as a source of
symmetry information in preference to the above space-group names.
They are only intended as comments.
;
_shelxl_version_number 2013-4

loop_
_space_group_symop_operation_xyz
'x, y, z'
'-x, -y, z+1/2'
'-x+1/2, y, z+1/2'
'x+1/2, -y, z'

loop_
_atom_site_label
_atom_site_type_symbol
_atom_site_fract_x
_atom_site_fract_y
_atom_site_fract_z
_atom_site_U_iso_or_equiv
_atom_site_adp_type
_atom_site_occupancy
_atom_site_site_symmetry_order
_atom_site_calc_flag
_atom_site_refinement_flags_posn
_atom_site_refinement_flags_adp
C1 C 0.70670(8) 0.3445(4) 0.4709(3) 0.0389(6) Uani 1 1 d . .
H1 H 0.7144 0.2044 0.5017 0.047 Uiso 1 1 calc R U
C2 C 0.73326(9) 0.4363(5) 0.3542(4) 0.0505(7) Uani 1 1 d . .
H2 H 0.7588 0.3595 0.3060 0.061 Uiso 1 1 calc R U
C3 C 0.72272(9) 0.6389(5) 0.3077(4) 0.0562(8) Uani 1 1 d . .
H3 H 0.7408 0.7027 0.2273 0.067 Uiso 1 1 calc R U
C4 C 0.68576(11) 0.7482(4) 0.3786(4) 0.0554(8) Uani 1 1 d . .
H4 H 0.6782 0.8878 0.3464 0.066 Uiso 1 1 calc R U
C5 C 0.65940(9) 0.6570(4) 0.4967(4) 0.0449(6) Uani 1 1 d . .
H5 H 0.6344 0.7356 0.5460 0.054 Uiso 1 1 calc R U
C6 C 0.66934(7) 0.4502(4) 0.5439(3) 0.0324(5) Uani 1 1 d . .
C7 C 0.63892(8) 0.3440(4) 0.6645(3) 0.0402(6) Uani 1 1 d . .
H7A H 0.6341 0.4424 0.7511 0.048 Uiso 1 1 calc R U
H7B H 0.6565 0.2182 0.7033 0.048 Uiso 1 1 calc R U
C8 C 0.58920(7) 0.2763(4) 0.6021(3) 0.0322(5) Uani 1 1 d . .
H8A H 0.5942 0.1670 0.5226 0.039 Uiso 1 1 calc R U
H8B H 0.5733 0.3995 0.5529 0.039 Uiso 1 1 calc R U
C9 C 0.55505(8) 0.1883(3) 0.7255(3) 0.0297(5) Uani 1 1 d . .
H9 H 0.5724 0.0660 0.7737 0.036 Uiso 1 1 calc R U
N9 N 0.54643(6) 0.3421(3) 0.8462(2) 0.0308(4) Uani 1 1 d . .
C10 C 0.50943(7) 0.0989(3) 0.6473(3) 0.0281(5) Uani 1 1 d . .
O10 O 0.51302(5) -0.0568(3) 0.5643(2) 0.0403(4) Uani 1 1 d . .
N11 N 0.46634(6) 0.2004(3) 0.6692(2) 0.0259(4) Uani 1 1 d . .
C12 C 0.46003(8) 0.3802(3) 0.7746(3) 0.0328(5) Uani 1 1 d . .
H12A H 0.4469 0.3287 0.8732 0.039 Uiso 1 1 calc R U
H12B H 0.4362 0.4813 0.7309 0.039 Uiso 1 1 calc R U
C13 C 0.50823(8) 0.4915(4) 0.8017(3) 0.0324(5) Uani 1 1 d . .
H13A H 0.5182 0.5658 0.7071 0.039 Uiso 1 1 calc R U
H13B H 0.5041 0.5986 0.8832 0.039 Uiso 1 1 calc R U
C14 C 0.42152(7) 0.1104(3) 0.6134(3) 0.0278(5) Uani 1 1 d . .
C15 C 0.40654(8) -0.0857(3) 0.6668(3) 0.0368(5) Uani 1 1 d . .
H15 H 0.4266 -0.1630 0.7356 0.044 Uiso 1 1 calc R U
C16 C 0.36242(10) -0.1677(4) 0.6192(4) 0.0502(8) Uani 1 1 d . .
H16 H 0.3522 -0.3030 0.6540 0.060 Uiso 1 1 calc R U
C17 C 0.33311(9) -0.0534(5) 0.5212(4) 0.0538(8) Uani 1 1 d . .
H17 H 0.3026 -0.1097 0.4894 0.065 Uiso 1 1 calc R U
C18 C 0.34789(9) 0.1432(5) 0.4688(3) 0.0471(7) Uani 1 1 d . .
H18 H 0.3274 0.2216 0.4020 0.057 Uiso 1 1 calc R U
C19 C 0.39273(8) 0.2257(4) 0.5138(3) 0.0338(5) Uani 1 1 d . .
H19 H 0.4034 0.3590 0.4767 0.041 Uiso 1 1 calc R U
H9A H 0.5367(11) 0.272(5) 0.934(4) 0.051 Uiso 1 1 d . U

loop_
_atom_site_aniso_label
_atom_site_aniso_U_11
_atom_site_aniso_U_22
_atom_site_aniso_U_33
_atom_site_aniso_U_23
_atom_site_aniso_U_13
_atom_site_aniso_U_12
C1 0.0324(11) 0.0459(13) 0.0384(14) 0.0055(11) -0.0030(11) 0.0018(9)
C2 0.0313(11) 0.0775(18) 0.0425(15) 0.0094(14) 0.0040(12) 0.0013(11)
C3 0.0328(12) 0.086(2) 0.0497(18) 0.0296(16) -0.0075(13) -0.0172(13)
C4 0.0521(15) 0.0480(15) 0.066(2) 0.0251(14) -0.0198(15) -0.0118(12)
C5 0.0379(12) 0.0453(14) 0.0514(17) -0.0031(13) -0.0079(11) 0.0030(10)
C6 0.0247(9) 0.0442(12) 0.0282(12) 0.0014(10) -0.0051(9) -0.0038(8)
C7 0.0293(11) 0.0623(14) 0.0291(12) 0.0045(12) -0.0012(10) -0.0055(9)
C8 0.0297(10) 0.0390(11) 0.0279(12) 0.0025(10) -0.0018(9) -0.0014(8)
C9 0.0285(10) 0.0309(10) 0.0298(11) 0.0013(9) -0.0007(9) 0.0010(8)
N9 0.0294(8) 0.0374(10) 0.0257(10) 0.0000(8) -0.0021(8) -0.0026(7)
C10 0.0305(10) 0.0260(10) 0.0277(11) 0.0010(9) 0.0040(9) -0.0012(8)
O10 0.0333(8) 0.0384(9) 0.0493(10) -0.0161(8) 0.0051(8) -0.0005(6)
N11 0.0274(8) 0.0235(8) 0.0268(9) -0.0023(8) -0.0019(7) -0.0006(6)
C12 0.0303(10) 0.0284(10) 0.0397(14) -0.0092(10) -0.0034(9) 0.0030(8)
C13 0.0335(11) 0.0282(10) 0.0355(11) -0.0060(10) -0.0021(9) -0.0020(8)
C14 0.0264(9) 0.0292(9) 0.0278(11) -0.0063(9) 0.0042(8) -0.0017(7)
C15 0.0386(11) 0.0290(10) 0.0426(14) -0.0076(10) 0.0114(11) -0.0030(8)
C16 0.0445(13) 0.0411(12) 0.065(2) -0.0222(13) 0.0234(14) -0.0157(10)
C17 0.0301(11) 0.0728(18) 0.0585(19) -0.0359(16) 0.0117(12) -0.0190(12)
C18 0.0278(11) 0.0758(18) 0.0377(14) -0.0123(14) -0.0034(11) -0.0013(12)
C19 0.0304(10) 0.0416(11) 0.0295(12) -0.0031(10) 0.0012(9) -0.0013(9)

loop_
_atom_type_symbol
_atom_type_description
_atom_type_scat_dispersion_real
_atom_type_scat_dispersion_imag
_atom_type_scat_source
C C 0.0181 0.0091 'International Tables Vol C Tables 4.2.6.8 and 6.1.1.4'
H H 0.0000 0.0000 'International Tables Vol C Tables 4.2.6.8 and 6.1.1.4'
N N 0.0311 0.0180 'International Tables Vol C Tables 4.2.6.8 and 6.1.1.4'
O O 0.0492 0.0322 'International Tables Vol C Tables 4.2.6.8 and 6.1.1.4'

loop_
_geom_angle_atom_site_label_1
_geom_angle_atom_site_label_2
_geom_angle_atom_site_label_3
_geom_angle
C2 C1 H1 119.0
C6 C1 H1 119.0
C6 C1 C2 121.9(2)
C1 C2 H2 120.0
C3 C2 C1 120.0(3)
C3 C2 H2 120.0
C2 C3 H3 120.3
C4 C3 C2 119.4(3)
C4 C3 H3 120.3
C3 C4 H4 119.7
C3 C4 C5 120.7(3)
C5 C4 H4 119.7
C4 C5 H5 119.7
C4 C5 C6 120.6(3)
C6 C5 H5 119.7
C1 C6 C5 117.5(2)
C1 C6 C7 121.3(2)
C5 C6 C7 121.2(2)
C6 C7 H7A 109.3
C6 C7 H7B 109.3
C6 C7 C8 111.6(2)
H7A C7 H7B 108.0
C8 C7 H7A 109.3
C8 C7 H7B 109.3
C7 C8 H8A 109.0
C7 C8 H8B 109.0
C7 C8 C9 113.14(19)
H8A C8 H8B 107.8
C9 C8 H8A 109.0
C9 C8 H8B 109.0
C8 C9 H9 106.8
N9 C9 C8 111.52(18)
N9 C9 H9 106.8
N9 C9 C10 116.01(17)
C10 C9 C8 108.42(19)
C10 C9 H9 106.8
C9 N9 C13 110.81(18)
C9 N9 H9A 109(2)
C13 N9 H9A 109.0(19)
O10 C10 C9 119.66(18)
O10 C10 N11 122.20(19)
N11 C10 C9 118.11(18)
C10 N11 C12 123.73(17)
C10 N11 C14 120.43(16)
C14 N11 C12 114.70(15)
N11 C12 H12A 109.5
N11 C12 H12B 109.5
N11 C12 C13 110.75(18)
H12A C12 H12B 108.1
C13 C12 H12A 109.5
C13 C12 H12B 109.5
N9 C13 C12 111.34(18)
N9 C13 H13A 109.4
N9 C13 H13B 109.4
C12 C13 H13A 109.4
C12 C13 H13B 109.4
H13A C13 H13B 108.0
C15 C14 N11 119.5(2)
C19 C14 N11 119.42(18)
C19 C14 C15 121.0(2)
C14 C15 H15 120.2
C16 C15 C14 119.6(3)
C16 C15 H15 120.2
C15 C16 H16 120.0
C15 C16 C17 120.0(2)
C17 C16 H16 120.0
C16 C17 H17 119.8
C16 C17 C18 120.5(2)
C18 C17 H17 119.8
C17 C18 H18 120.0
C17 C18 C19 120.0(3)
C19 C18 H18 120.0
C14 C19 C18 118.9(2)
C14 C19 H19 120.5
C18 C19 H19 120.5

loop_
_geom_bond_atom_site_label_1
_geom_bond_atom_site_label_2
_geom_bond_distance
C1 H1 0.9500
C1 C2 1.381(4)
C1 C6 1.379(3)
C2 H2 0.9500
C2 C3 1.376(4)
C3 H3 0.9500
C3 C4 1.373(5)
C4 H4 0.9500
C4 C5 1.386(4)
C5 H5 0.9500
C5 C6 1.399(4)
C6 C7 1.502(3)
C7 H7A 0.9900
C7 H7B 0.9900
C7 C8 1.528(3)
C8 H8A 0.9900
C8 H8B 0.9900
C8 C9 1.533(3)
C9 H9 1.0000
C9 N9 1.455(3)
C9 C10 1.532(3)
N9 C13 1.462(3)
N9 H9A 0.93(4)
C10 O10 1.228(3)
C10 N11 1.356(3)
N11 C12 1.475(3)
N11 C14 1.438(3)
C12 H12A 0.9900
C12 H12B 0.9900
C12 C13 1.514(3)
C13 H13A 0.9900
C13 H13B 0.9900
C14 C15 1.388(3)
C14 C19 1.383(3)
C15 H15 0.9500
C15 C16 1.378(4)
C16 H16 0.9500
C16 C17 1.379(5)
C17 H17 0.9500
C17 C18 1.386(4)
C18 H18 0.9500
C18 C19 1.391(3)
C19 H19 0.9500

loop_
_geom_hbond_atom_site_label_D
_geom_hbond_atom_site_label_H
_geom_hbond_atom_site_label_A
_geom_hbond_distance_DH
_geom_hbond_distance_HA
_geom_hbond_distance_DA
_geom_hbond_angle_DHA
_geom_hbond_site_symmetry_A
N9 H9A O10 0.93(4) 2.24(3) 3.090(3) 153(3) 2_655
